data_4072529
loop_
_publ_author_name
'Cipot, Judy'
'McDonald, Robert'
'Ferguson, Michael J.'
'Schatte, Gabriele'
'Stradiotto, Mark'

_publ_section_title
;
 Cationic and Formally Zwitterionic Rhodium(I) and Iridium(I) Derivatives
 of a P,N-Substituted Indene:&#x00A0; A Comparative Synthetic, Structural,
 and Catalytic Investigation
;
_journal_issue 3
_journal_name_full Organometallics
_journal_page_first 594
_journal_paper_doi 10.1021/om060758c
_journal_volume 26
_journal_year 2007
_chemical_formula_moiety 'C25 H38 Ir N P, C F3 O3 S'
_chemical_formula_sum 'C26 H38 F3 Ir N O3 P S'
_chemical_formula_weight 724.80
_space_group_IT_number 14
_symmetry_cell_setting monoclinic
_symmetry_space_group_name_Hall '-P 2yn'
_symmetry_space_group_name_H-M 'P 1 21/n 1'
_atom_sites_solution_hydrogens geom
_atom_sites_solution_primary direct
_atom_sites_solution_secondary difmap
_audit_creation_method SHELXL-97
_cell_angle_alpha 90.00
_cell_angle_beta 103.5748(10)
_cell_angle_gamma 90.00
_cell_formula_units_Z 4
_cell_length_a 9.9608(6)
_cell_length_b 20.2706(12)
_cell_length_c 14.0988(9)
_cell_measurement_reflns_used 6048
_cell_measurement_temperature 193(2)
_cell_measurement_theta_max 25.85
_cell_measurement_theta_min 2.27
_cell_volume 2767.2(3)
_computing_cell_refinement 'Bruker SAINT (Bruker, 1997)'
_computing_data_collection 'Bruker SMART (Bruker, 1997)'
_computing_data_reduction 'Bruker SAINT (Bruker, 1997)'
_computing_molecular_graphics 'Bruker SHELXTL (Bruker, 1997)'
_computing_publication_material 'Bruker SHELXTL (Bruker, 1997)'
_computing_structure_refinement 'SHELXL-97 (Sheldrick, 1997)'
_computing_structure_solution 'SHELXS-97 (Sheldrick, 1990)'
_diffrn_ambient_temperature 193(2)
_diffrn_detector_area_resol_mean 8.192
_diffrn_measured_fraction_theta_full 0.999
_diffrn_measured_fraction_theta_max 0.999
_diffrn_measurement_device_type 'Bruker PLATFORM diffractometer/SMART 1000 CCD area detector'
_diffrn_measurement_method '\w scans'
_diffrn_radiation_monochromator graphite
_diffrn_radiation_source 'fine-focus sealed tube'
_diffrn_radiation_type MoK\a
_diffrn_radiation_wavelength 0.71073
_diffrn_reflns_av_R_equivalents 0.0621
_diffrn_reflns_av_sigmaI/netI 0.0580
_diffrn_reflns_limit_h_max 12
_diffrn_reflns_limit_h_min -12
_diffrn_reflns_limit_k_max 25
_diffrn_reflns_limit_k_min -25
_diffrn_reflns_limit_l_max 17
_diffrn_reflns_limit_l_min -17
_diffrn_reflns_number 19876
_diffrn_reflns_theta_full 26.41
_diffrn_reflns_theta_max 26.41
_diffrn_reflns_theta_min 1.79
_diffrn_standards_decay_% 0
_diffrn_standards_interval_time 0
_diffrn_standards_number 0
_exptl_absorpt_coefficient_mu 5.007
_exptl_absorpt_correction_T_max 0.6902
_exptl_absorpt_correction_T_min 0.4055
_exptl_absorpt_correction_type multi-scan
_exptl_absorpt_process_details 'SADABS (Sheldrick, 1996)'
_exptl_crystal_colour orange
_exptl_crystal_density_diffrn 1.740
_exptl_crystal_density_method 'not measured'
_exptl_crystal_description prism
_exptl_crystal_F_000 1440
_exptl_crystal_size_max 0.22
_exptl_crystal_size_mid 0.14
_exptl_crystal_size_min 0.08
_refine_diff_density_max 0.983
_refine_diff_density_min -0.647
_refine_diff_density_rms 0.134
_refine_ls_extinction_method none
_refine_ls_goodness_of_fit_ref 1.002
_refine_ls_hydrogen_treatment constr
_refine_ls_matrix_type full
_refine_ls_number_parameters 325
_refine_ls_number_reflns 5676
_refine_ls_number_restraints 0
_refine_ls_restrained_S_all 1.002
_refine_ls_R_factor_all 0.0556
_refine_ls_R_factor_gt 0.0315
_refine_ls_shift/su_max 0.000
_refine_ls_shift/su_mean 0.000
_refine_ls_structure_factor_coef Fsqd
_refine_ls_weighting_details 'calc w=1/[\s^2^(Fo^2^)+(0.0245P)^2^+0.0000P] where P=(Fo^2^+2Fc^2^)/3'
_refine_ls_weighting_scheme calc
_refine_ls_wR_factor_gt 0.0589
_refine_ls_wR_factor_ref 0.0654
_reflns_number_gt 4270
_reflns_number_total 5676
_reflns_threshold_expression I>2\s(I)
_cod_data_source_file om060758csi20060821_033348.cif
_cod_data_source_block irtriflatecation
_cod_depositor_comments
;
The following automatic conversions were performed:

'_symmetry_cell_setting' value 'Monoclinic' changed to 'monoclinic'
according to /home/saulius/struct/CIF-dictionaries/cif_core.dic
dictionary named 'cif_core.dic' version 2.4.1 from 2010-06-29.

Automatic conversion script
Id: cif_fix_values 1715 2011-07-08 13:25:40Z adriana 
;
_cod_original_sg_symbol_H-M 'P 21/n'
_cod_database_code 4072529

loop_
_symmetry_equiv_pos_as_xyz
'x, y, z'
'-x+1/2, y+1/2, -z+1/2'
'-x, -y, -z'
'x-1/2, -y-1/2, z-1/2'

loop_
_atom_site_label
_atom_site_type_symbol
_atom_site_fract_x
_atom_site_fract_y
_atom_site_fract_z
_atom_site_U_iso_or_equiv
_atom_site_adp_type
_atom_site_occupancy
_atom_site_symmetry_multiplicity
_atom_site_calc_flag
_atom_site_refinement_flags
Ir Ir 0.063099(17) 0.144725(9) 0.202186(13) 0.01754(6) Uani 1 1 d .
P P 0.29953(11) 0.14246(7) 0.22646(8) 0.0181(2) Uani 1 1 d .
N N 0.1044(4) 0.1188(2) 0.3573(3) 0.0208(9) Uani 1 1 d .
C1 C 0.3073(5) 0.0832(2) 0.5024(3) 0.0237(11) Uani 1 1 d .
H1A H 0.2736 0.1109 0.5498 0.028 Uiso 1 1 calc R
H1B H 0.2821 0.0366 0.5103 0.028 Uiso 1 1 calc R
C2 C 0.2522(5) 0.1067(2) 0.3997(3) 0.0197(10) Uani 1 1 d .
C3 C 0.3524(5) 0.1201(2) 0.3538(3) 0.0193(10) Uani 1 1 d .
C3A C 0.4880(5) 0.1113(2) 0.4248(3) 0.0222(11) Uani 1 1 d .
C4 C 0.6225(5) 0.1225(3) 0.4189(4) 0.0264(12) Uani 1 1 d .
H4 H 0.6428 0.1361 0.3593 0.032 Uiso 1 1 calc R
C5 C 0.7277(5) 0.1135(3) 0.5027(4) 0.0304(12) Uani 1 1 d .
H5 H 0.8206 0.1214 0.4997 0.036 Uiso 1 1 calc R
C6 C 0.7006(5) 0.0933(3) 0.5899(4) 0.0294(12) Uani 1 1 d .
H6 H 0.7744 0.0872 0.6456 0.035 Uiso 1 1 calc R
C7 C 0.5659(5) 0.0820(2) 0.5959(4) 0.0265(12) Uani 1 1 d .
H7 H 0.5464 0.0682 0.6557 0.032 Uiso 1 1 calc R
C7A C 0.4597(5) 0.0910(2) 0.5133(3) 0.0211(11) Uani 1 1 d .
C11 C 0.0312(5) 0.1530(3) 0.0463(3) 0.0230(11) Uani 1 1 d .
H11 H 0.1169 0.1484 0.0215 0.028 Uiso 1 1 calc R
C12 C 0.0162(5) 0.2148(2) 0.0887(3) 0.0225(11) Uani 1 1 d .
H12 H 0.0944 0.2456 0.0882 0.027 Uiso 1 1 calc R
C13 C -0.1175(5) 0.2497(3) 0.0864(4) 0.0268(12) Uani 1 1 d .
H13A H -0.1538 0.2681 0.0203 0.032 Uiso 1 1 calc R
H13B H -0.0995 0.2870 0.1330 0.032 Uiso 1 1 calc R
C14 C -0.2267(5) 0.2051(3) 0.1122(4) 0.0300(12) Uani 1 1 d .
H14A H -0.2814 0.1842 0.0519 0.036 Uiso 1 1 calc R
H14B H -0.2904 0.2321 0.1405 0.036 Uiso 1 1 calc R
C15 C -0.1630(4) 0.1515(3) 0.1846(4) 0.0246(11) Uani 1 1 d .
H15 H -0.1932 0.1527 0.2474 0.029 Uiso 1 1 calc R
C16 C -0.1288(5) 0.0888(3) 0.1573(3) 0.0236(11) Uani 1 1 d .
H16 H -0.1393 0.0534 0.2043 0.028 Uiso 1 1 calc R
C17 C -0.1470(5) 0.0648(3) 0.0543(4) 0.0315(12) Uani 1 1 d .
H17A H -0.2464 0.0567 0.0261 0.038 Uiso 1 1 calc R
H17B H -0.0979 0.0223 0.0550 0.038 Uiso 1 1 calc R
C18 C -0.0928(5) 0.1137(3) -0.0110(4) 0.0284(12) Uani 1 1 d .
H18A H -0.0654 0.0892 -0.0642 0.034 Uiso 1 1 calc R
H18B H -0.1677 0.1446 -0.0411 0.034 Uiso 1 1 calc R
C21 C 0.3525(5) 0.0734(2) 0.1583(3) 0.0232(11) Uani 1 1 d .
H21 H 0.3196 0.0840 0.0873 0.028 Uiso 1 1 calc R
C22 C 0.2769(5) 0.0109(3) 0.1771(4) 0.0324(13) Uani 1 1 d .
H22A H 0.1776 0.0198 0.1645 0.039 Uiso 1 1 calc R
H22B H 0.3110 -0.0029 0.2451 0.039 Uiso 1 1 calc R
H22C H 0.2935 -0.0243 0.1336 0.039 Uiso 1 1 calc R
C23 C 0.5079(5) 0.0613(3) 0.1774(4) 0.0388(14) Uani 1 1 d .
H23A H 0.5543 0.1022 0.1658 0.047 Uiso 1 1 calc R
H23B H 0.5261 0.0268 0.1333 0.047 Uiso 1 1 calc R
H23C H 0.5430 0.0472 0.2451 0.047 Uiso 1 1 calc R
C24 C 0.4051(5) 0.2145(2) 0.2119(3) 0.0240(11) Uani 1 1 d .
H24 H 0.5039 0.2033 0.2412 0.029 Uiso 1 1 calc R
C25 C 0.3918(5) 0.2311(3) 0.1042(4) 0.0301(13) Uani 1 1 d .
H25A H 0.4275 0.1943 0.0722 0.036 Uiso 1 1 calc R
H25B H 0.4450 0.2710 0.0989 0.036 Uiso 1 1 calc R
H25C H 0.2944 0.2385 0.0724 0.036 Uiso 1 1 calc R
C26 C 0.3655(6) 0.2718(3) 0.2696(4) 0.0370(14) Uani 1 1 d .
H26A H 0.3807 0.2593 0.3385 0.044 Uiso 1 1 calc R
H26B H 0.2679 0.2827 0.2439 0.044 Uiso 1 1 calc R
H26C H 0.4225 0.3103 0.2637 0.044 Uiso 1 1 calc R
C27 C 0.0225(5) 0.0625(3) 0.3839(3) 0.0260(11) Uani 1 1 d .
H27A H -0.0761 0.0700 0.3560 0.031 Uiso 1 1 calc R
H27B H 0.0392 0.0593 0.4550 0.031 Uiso 1 1 calc R
H27C H 0.0509 0.0213 0.3579 0.031 Uiso 1 1 calc R
C28 C 0.0678(5) 0.1801(3) 0.4058(4) 0.0297(12) Uani 1 1 d .
H28A H -0.0304 0.1900 0.3807 0.036 Uiso 1 1 calc R
H28B H 0.1234 0.2172 0.3919 0.036 Uiso 1 1 calc R
H28C H 0.0866 0.1731 0.4765 0.036 Uiso 1 1 calc R
S S 0.15937(14) 0.09301(7) 0.73233(10) 0.0288(3) Uani 1 1 d .
F1 F 0.2317(5) 0.1900(2) 0.8563(3) 0.0909(15) Uani 1 1 d .
F2 F 0.3960(4) 0.1521(3) 0.7997(3) 0.0899(16) Uani 1 1 d .
F3 F 0.3223(5) 0.0977(2) 0.9070(3) 0.0862(15) Uani 1 1 d .
O1 O 0.2359(4) 0.03845(19) 0.7085(3) 0.0395(10) Uani 1 1 d .
O2 O 0.0501(4) 0.0759(2) 0.7785(3) 0.0458(11) Uani 1 1 d .
O3 O 0.1253(4) 0.14256(19) 0.6575(3) 0.0399(9) Uani 1 1 d .
C30 C 0.2831(7) 0.1345(4) 0.8282(5) 0.0548(19) Uani 1 1 d .

loop_
_atom_site_aniso_label
_atom_site_aniso_U_11
_atom_site_aniso_U_22
_atom_site_aniso_U_33
_atom_site_aniso_U_23
_atom_site_aniso_U_13
_atom_site_aniso_U_12
Ir 0.01501(9) 0.02024(10) 0.01735(10) 0.00143(10) 0.00379(6) -0.00049(9)
P 0.0161(5) 0.0219(7) 0.0165(6) 0.0016(6) 0.0041(4) 0.0001(5)
N 0.021(2) 0.024(2) 0.018(2) 0.0005(18) 0.0078(17) -0.0064(17)
C1 0.028(3) 0.028(3) 0.014(2) 0.001(2) 0.003(2) -0.002(2)
C2 0.028(3) 0.016(3) 0.015(2) -0.001(2) 0.005(2) 0.000(2)
C3 0.022(2) 0.017(2) 0.018(2) 0.002(2) 0.0036(19) 0.0004(19)
C3A 0.024(2) 0.024(3) 0.016(2) -0.001(2) 0.000(2) 0.004(2)
C4 0.022(3) 0.033(3) 0.022(3) 0.001(2) 0.002(2) 0.002(2)
C5 0.017(2) 0.032(3) 0.039(3) -0.003(3) 0.001(2) 0.000(2)
C6 0.031(3) 0.029(3) 0.026(3) -0.004(2) 0.000(2) 0.008(2)
C7 0.031(3) 0.025(3) 0.022(3) 0.004(2) 0.004(2) 0.004(2)
C7A 0.023(2) 0.016(3) 0.023(3) -0.005(2) 0.003(2) 0.0005(19)
C11 0.020(2) 0.032(3) 0.020(2) 0.006(2) 0.0094(19) -0.002(2)
C12 0.016(2) 0.026(3) 0.022(3) 0.010(2) -0.0022(19) 0.000(2)
C13 0.027(3) 0.022(3) 0.030(3) 0.007(2) 0.003(2) 0.004(2)
C14 0.023(3) 0.034(3) 0.032(3) 0.004(3) 0.003(2) 0.005(2)
C15 0.018(2) 0.032(3) 0.026(3) 0.006(3) 0.0083(19) -0.004(2)
C16 0.021(2) 0.030(3) 0.019(3) 0.001(2) 0.003(2) -0.009(2)
C17 0.031(3) 0.030(3) 0.032(3) -0.007(3) 0.003(2) -0.005(2)
C18 0.031(3) 0.033(3) 0.020(3) -0.001(2) 0.004(2) -0.001(2)
C21 0.026(3) 0.028(3) 0.015(2) -0.007(2) 0.0036(19) 0.005(2)
C22 0.034(3) 0.028(3) 0.031(3) -0.008(3) 0.001(2) 0.003(2)
C23 0.027(3) 0.044(4) 0.045(3) -0.011(3) 0.009(2) 0.011(3)
C24 0.019(2) 0.028(3) 0.024(3) 0.001(2) 0.004(2) -0.004(2)
C25 0.027(3) 0.036(3) 0.029(3) 0.010(3) 0.008(2) -0.005(2)
C26 0.046(3) 0.032(3) 0.035(3) -0.003(3) 0.014(3) -0.015(3)
C27 0.025(3) 0.032(3) 0.022(3) 0.001(2) 0.006(2) -0.010(2)
C28 0.024(3) 0.039(3) 0.025(3) -0.005(3) 0.004(2) 0.001(2)
S 0.0363(7) 0.0265(7) 0.0272(7) 0.0038(6) 0.0144(6) 0.0044(6)
F1 0.139(4) 0.058(3) 0.072(3) -0.032(3) 0.018(3) -0.010(3)
F2 0.068(3) 0.130(4) 0.067(3) -0.008(3) 0.007(2) -0.052(3)
F3 0.108(4) 0.112(4) 0.030(2) 0.010(2) -0.004(2) 0.000(3)
O1 0.045(2) 0.035(2) 0.044(2) 0.0068(19) 0.0213(19) 0.0113(18)
O2 0.050(2) 0.042(3) 0.056(3) 0.005(2) 0.032(2) 0.005(2)
O3 0.050(2) 0.035(2) 0.038(2) 0.015(2) 0.0159(18) 0.013(2)
C30 0.066(5) 0.061(5) 0.036(4) -0.001(4) 0.009(3) -0.015(4)

loop_
_atom_type_symbol
_atom_type_description
_atom_type_scat_dispersion_real
_atom_type_scat_dispersion_imag
_atom_type_scat_source
C C 0.0033 0.0016 'International Tables Vol C Tables 4.2.6.8 and 6.1.1.4'
H H 0.0000 0.0000 'International Tables Vol C Tables 4.2.6.8 and 6.1.1.4'
N N 0.0061 0.0033 'International Tables Vol C Tables 4.2.6.8 and 6.1.1.4'
O O 0.0106 0.0060 'International Tables Vol C Tables 4.2.6.8 and 6.1.1.4'
F F 0.0171 0.0103 'International Tables Vol C Tables 4.2.6.8 and 6.1.1.4'
P P 0.1023 0.0942 'International Tables Vol C Tables 4.2.6.8 and 6.1.1.4'
S S 0.1246 0.1234 'International Tables Vol C Tables 4.2.6.8 and 6.1.1.4'
Ir Ir -1.4442 7.9887 'International Tables Vol C Tables 4.2.6.8 and 6.1.1.4'

loop_
_geom_angle_atom_site_label_1
_geom_angle_atom_site_label_2
_geom_angle_atom_site_label_3
_geom_angle
C12 Ir C11 38.65(18)
C12 Ir C16 96.12(18)
C11 Ir C16 80.50(17)
C12 Ir N 151.03(18)
C11 Ir N 170.28(18)
C16 Ir N 96.39(16)
C12 Ir C15 80.50(18)
C11 Ir C15 88.76(17)
C16 Ir C15 36.94(18)
N Ir C15 94.25(16)
C12 Ir P 99.38(13)
C11 Ir P 93.10(12)
C16 Ir P 145.98(14)
N Ir P 84.33(10)
C15 Ir P 176.83(14)
C3 P C24 105.6(2)
C3 P C21 106.0(2)
C24 P C21 107.7(2)
C3 P Ir 101.69(15)
C24 P Ir 124.05(16)
C21 P Ir 110.24(15)
C2 N C27 108.7(4)
C2 N C28 106.2(3)
C27 N C28 108.1(4)
C2 N Ir 112.4(3)
C27 N Ir 116.5(3)
C28 N Ir 104.3(3)
C7A C1 C2 101.4(4)
C3 C2 N 123.8(4)
C3 C2 C1 112.7(4)
N C2 C1 123.3(4)
C2 C3 C3A 108.2(4)
C2 C3 P 117.1(3)
C3A C3 P 134.8(4)
C4 C3A C7A 120.2(4)
C4 C3A C3 132.7(4)
C7A C3A C3 107.0(4)
C3A C4 C5 118.3(5)
C6 C5 C4 121.8(5)
C5 C6 C7 120.0(5)
C6 C7 C7A 119.0(5)
C7 C7A C3A 120.7(4)
C7 C7A C1 128.8(4)
C3A C7A C1 110.5(4)
C12 C11 C18 122.2(4)
C12 C11 Ir 69.0(3)
C18 C11 Ir 113.9(3)
C11 C12 C13 126.2(4)
C11 C12 Ir 72.4(3)
C13 C12 Ir 111.8(3)
C12 C13 C14 113.3(4)
C13 C14 C15 112.0(4)
C16 C15 C14 123.7(5)
C16 C15 Ir 70.4(3)
C14 C15 Ir 111.9(3)
C15 C16 C17 125.5(5)
C15 C16 Ir 72.6(3)
C17 C16 Ir 110.3(3)
C16 C17 C18 113.1(4)
C11 C18 C17 111.9(4)
C23 C21 C22 110.9(4)
C23 C21 P 115.6(3)
C22 C21 P 109.0(3)
C26 C24 C25 113.0(4)
C26 C24 P 108.6(3)
C25 C24 P 111.5(3)
O1 S O2 115.0(2)
O1 S O3 114.5(2)
O2 S O3 115.3(2)
O1 S C30 103.2(3)
O2 S C30 103.3(3)
O3 S C30 103.0(3)
F3 C30 F2 107.6(6)
F3 C30 F1 106.6(6)
F2 C30 F1 106.0(6)
F3 C30 S 112.4(5)
F2 C30 S 112.0(5)
F1 C30 S 111.8(5)

loop_
_geom_bond_atom_site_label_1
_geom_bond_atom_site_label_2
_geom_bond_distance
Ir C12 2.108(5)
Ir C11 2.152(4)
Ir C16 2.184(4)
Ir N 2.192(4)
Ir C15 2.212(4)
Ir P 2.2994(11)
P C3 1.807(5)
P C24 1.840(5)
P C21 1.844(5)
N C2 1.475(6)
N C27 1.501(6)
N C28 1.504(6)
C1 C7A 1.498(6)
C1 C2 1.500(6)
C2 C3 1.339(6)
C3 C3A 1.491(6)
C3A C4 1.380(7)
C3A C7A 1.404(7)
C4 C5 1.396(7)
C5 C6 1.381(7)
C6 C7 1.383(7)
C7 C7A 1.390(6)
C11 C12 1.410(7)
C11 C18 1.532(7)
C12 C13 1.502(6)
C13 C14 1.522(7)
C14 C15 1.524(7)
C15 C16 1.393(7)
C16 C17 1.501(7)
C17 C18 1.534(7)
C21 C23 1.527(6)
C21 C22 1.528(7)
C24 C26 1.521(7)
C24 C25 1.531(6)
S O1 1.428(4)
S O2 1.436(4)
S O3 1.439(4)
S C30 1.809(7)
F1 C30 1.333(8)
F2 C30 1.329(8)
F3 C30 1.318(7)

loop_
_geom_torsion_atom_site_label_1
_geom_torsion_atom_site_label_2
_geom_torsion_atom_site_label_3
_geom_torsion_atom_site_label_4
_geom_torsion
C12 Ir P C3 151.8(2)
C11 Ir P C3 -169.8(2)
C16 Ir P C3 -92.2(3)
N Ir P C3 0.81(19)
C15 Ir P C3 64(2)
C12 Ir P C24 33.7(2)
C11 Ir P C24 72.1(2)
C16 Ir P C24 149.6(3)
N Ir P C24 -117.3(2)
C15 Ir P C24 -54(2)
C12 Ir P C21 -96.1(2)
C11 Ir P C21 -57.7(2)
C16 Ir P C21 19.8(3)
N Ir P C21 112.9(2)
C15 Ir P C21 176(2)
C12 Ir N C2 -104.2(4)
C11 Ir N C2 69.9(10)
C16 Ir N C2 140.7(3)
C15 Ir N C2 177.8(3)
P Ir N C2 -5.1(3)
C12 Ir N C27 129.5(4)
C11 Ir N C27 -56.4(10)
C16 Ir N C27 14.4(4)
C15 Ir N C27 51.4(3)
P Ir N C27 -131.4(3)
C12 Ir N C28 10.4(5)
C11 Ir N C28 -175.5(8)
C16 Ir N C28 -104.7(3)
C15 Ir N C28 -67.7(3)
P Ir N C28 109.5(3)
C27 N C2 C3 140.5(5)
C28 N C2 C3 -103.4(5)
Ir N C2 C3 10.1(6)
C27 N C2 C1 -44.8(6)
C28 N C2 C1 71.3(5)
Ir N C2 C1 -175.2(4)
C7A C1 C2 C3 5.1(5)
C7A C1 C2 N -170.1(4)
N C2 C3 C3A 171.2(4)
C1 C2 C3 C3A -4.0(6)
N C2 C3 P -9.6(7)
C1 C2 C3 P 175.2(3)
C24 P C3 C2 134.7(4)
C21 P C3 C2 -111.2(4)
Ir P C3 C2 4.0(4)
C24 P C3 C3A -46.4(5)
C21 P C3 C3A 67.7(5)
Ir P C3 C3A -177.1(5)
C2 C3 C3A C4 -175.0(5)
P C3 C3A C4 6.0(9)
C2 C3 C3A C7A 1.0(6)
P C3 C3A C7A -177.9(4)
C7A C3A C4 C5 -0.3(8)
C3 C3A C4 C5 175.3(5)
C3A C4 C5 C6 0.5(8)
C4 C5 C6 C7 -0.5(8)
C5 C6 C7 C7A 0.2(8)
C6 C7 C7A C3A 0.0(7)
C6 C7 C7A C1 -178.7(5)
C4 C3A C7A C7 0.1(7)
C3 C3A C7A C7 -176.6(4)
C4 C3A C7A C1 178.9(5)
C3 C3A C7A C1 2.3(5)
C2 C1 C7A C7 174.4(5)
C2 C1 C7A C3A -4.3(5)
C16 Ir C11 C12 112.5(3)
N Ir C11 C12 -175.5(8)
C15 Ir C11 C12 76.3(3)
P Ir C11 C12 -101.2(3)
C12 Ir C11 C18 -117.0(5)
C16 Ir C11 C18 -4.6(4)
N Ir C11 C18 67.5(10)
C15 Ir C11 C18 -40.8(4)
P Ir C11 C18 141.8(3)
C18 C11 C12 C13 1.3(7)
Ir C11 C12 C13 -104.5(5)
C18 C11 C12 Ir 105.7(4)
C16 Ir C12 C11 -66.4(3)
N Ir C12 C11 178.4(3)
C15 Ir C12 C11 -100.0(3)
P Ir C12 C11 83.2(3)
C11 Ir C12 C13 122.7(5)
C16 Ir C12 C13 56.3(4)
N Ir C12 C13 -58.9(5)
C15 Ir C12 C13 22.7(3)
P Ir C12 C13 -154.1(3)
C11 C12 C13 C14 46.9(7)
Ir C12 C13 C14 -36.7(5)
C12 C13 C14 C15 31.6(6)
C13 C14 C15 C16 -92.4(6)
C13 C14 C15 Ir -12.0(6)
C12 Ir C15 C16 113.7(3)
C11 Ir C15 C16 75.8(3)
N Ir C15 C16 -95.0(3)
P Ir C15 C16 -158(2)
C12 Ir C15 C14 -5.8(4)
C11 Ir C15 C14 -43.7(4)
C16 Ir C15 C14 -119.5(5)
N Ir C15 C14 145.5(4)
P Ir C15 C14 82(2)
C14 C15 C16 C17 0.8(7)
Ir C15 C16 C17 -102.9(5)
C14 C15 C16 Ir 103.8(4)
C12 Ir C16 C15 -65.2(3)
C11 Ir C16 C15 -100.7(3)
N Ir C16 C15 88.6(3)
P Ir C16 C15 177.9(2)
C12 Ir C16 C17 57.0(4)
C11 Ir C16 C17 21.5(4)
N Ir C16 C17 -149.2(4)
C15 Ir C16 C17 122.2(5)
P Ir C16 C17 -59.9(5)
C15 C16 C17 C18 47.4(7)
Ir C16 C17 C18 -35.3(5)
C12 C11 C18 C17 -92.3(6)
Ir C11 C18 C17 -13.0(5)
C16 C17 C18 C11 31.9(6)
C3 P C21 C23 -63.9(4)
C24 P C21 C23 48.7(4)
Ir P C21 C23 -173.2(3)
C3 P C21 C22 61.8(4)
C24 P C21 C22 174.5(3)
Ir P C21 C22 -47.5(3)
C3 P C24 C26 -65.8(4)
C21 P C24 C26 -178.7(3)
Ir P C24 C26 50.5(4)
C3 P C24 C25 169.0(3)
C21 P C24 C25 56.2(4)
Ir P C24 C25 -74.7(4)
O1 S C30 F3 -63.9(6)
O2 S C30 F3 56.2(6)
O3 S C30 F3 176.6(5)
O1 S C30 F2 57.4(6)
O2 S C30 F2 177.6(5)
O3 S C30 F2 -62.0(6)
O1 S C30 F1 176.2(5)
O2 S C30 F1 -63.6(5)
O3 S C30 F1 56.8(5)
